data_7205623
loop_
_publ_author_name
'Cao, Deng-Ke'
'Sreevidya, Thekku V.'
'Botoshansky, Mark'
'Golden, Gilad'
'Benedict, Jason B.'
'Kaftory, Menahem'

_publ_section_title
;
 Formation of different photodimers of isoquinolinone by irradiation of
 solid molecular compounds
;
_journal_issue 9
_journal_name_full CrystEngComm
_journal_page_first 3181
_journal_paper_doi 10.1039/c0ce00489h
_journal_volume 13
_journal_year 2011
_chemical_formula_sum 'C15 H13 N O3'
_chemical_formula_weight 255.26
_chemical_name_systematic
;
1,3-benzenediol:Isoquinolin-3(2H)-one
;
_space_group_IT_number 14
_symmetry_cell_setting monoclinic
_symmetry_space_group_name_Hall '-P 2ybc'
_symmetry_space_group_name_H-M 'P 1 21/c 1'
_atom_sites_solution_hydrogens geom
_atom_sites_solution_primary direct
_atom_sites_solution_secondary difmap
_audit_creation_method SHELXL-97
_cell_angle_alpha 90.00
_cell_angle_beta 116.90(3)
_cell_angle_gamma 90.00
_cell_formula_units_Z 4
_cell_length_a 5.728(1)
_cell_length_b 22.789(4)
_cell_length_c 11.111(2)
_cell_measurement_reflns_used 8174
_cell_measurement_temperature 293(2)
_cell_measurement_theta_max 26.47
_cell_measurement_theta_min 2.24
_cell_volume 1293.4(5)
_computing_cell_refinement 'DENZO HKL2000 (Otwinowski & Minor 1997)'
_computing_data_collection 'Collect (Nonius, 2006)'
_computing_data_reduction 'DENZO HKL2000 (Otwinowski & Minor 1997)'
_computing_molecular_graphics 'Ortep-3 for Windows (Farrugia, 1999)'
_computing_structure_refinement 'SHELXL-97 (Sheldrick, 1997)'
_computing_structure_solution 'SHELXS-97 (Sheldrick, 1997)'
_diffrn_ambient_temperature 293(2)
_diffrn_measured_fraction_theta_full 0.990
_diffrn_measured_fraction_theta_max 0.990
_diffrn_measurement_device_type 'Nonius KappaCCD'
_diffrn_measurement_method 'phi- and omega-scans'
_diffrn_radiation_monochromator graphite
_diffrn_radiation_source 'fine-focus sealed tube'
_diffrn_radiation_type MoK\a
_diffrn_radiation_wavelength 0.71073
_diffrn_reflns_av_R_equivalents 0.0630
_diffrn_reflns_av_sigmaI/netI 0.0527
_diffrn_reflns_limit_h_max 6
_diffrn_reflns_limit_h_min 0
_diffrn_reflns_limit_k_max 0
_diffrn_reflns_limit_k_min -26
_diffrn_reflns_limit_l_max 10
_diffrn_reflns_limit_l_min -13
_diffrn_reflns_number 8147
_diffrn_reflns_theta_full 25.02
_diffrn_reflns_theta_max 25.02
_diffrn_reflns_theta_min 2.24
_exptl_absorpt_coefficient_mu 0.092
_exptl_absorpt_correction_type none
_exptl_crystal_colour red-yellow
_exptl_crystal_density_diffrn 1.311
_exptl_crystal_density_method 'not measured'
_exptl_crystal_description prism
_exptl_crystal_F_000 536
_exptl_crystal_size_max 0.24
_exptl_crystal_size_mid 0.15
_exptl_crystal_size_min 0.12
_refine_diff_density_max 0.232
_refine_diff_density_min -0.169
_refine_diff_density_rms 0.040
_refine_ls_extinction_method none
_refine_ls_goodness_of_fit_ref 0.847
_refine_ls_hydrogen_treatment constr
_refine_ls_matrix_type full
_refine_ls_number_parameters 174
_refine_ls_number_reflns 2256
_refine_ls_number_restraints 0
_refine_ls_restrained_S_all 0.847
_refine_ls_R_factor_all 0.1014
_refine_ls_R_factor_gt 0.0511
_refine_ls_shift/su_max 0.000
_refine_ls_shift/su_mean 0.000
_refine_ls_structure_factor_coef Fsqd
_refine_ls_weighting_details 'calc w=1/[\s^2^(Fo^2^)+(0.1347P)^2^+0.0000P] where P=(Fo^2^+2Fc^2^)/3'
_refine_ls_weighting_scheme calc
_refine_ls_wR_factor_gt 0.1478
_refine_ls_wR_factor_ref 0.1748
_reflns_number_gt 1341
_reflns_number_total 2256
_reflns_threshold_expression >2sigma(I)
_cod_data_source_file c0ce00489h.txt
_cod_data_source_block Cao-9
_cod_original_sg_symbol_H-M P21/c
_cod_database_code 7205623

loop_
_symmetry_equiv_pos_as_xyz
'x, y, z'
'-x, y+1/2, -z+1/2'
'-x, -y, -z'
'x, -y-1/2, z-1/2'

loop_
_atom_site_label
_atom_site_type_symbol
_atom_site_fract_x
_atom_site_fract_y
_atom_site_fract_z
_atom_site_U_iso_or_equiv
_atom_site_adp_type
_atom_site_occupancy
_atom_site_symmetry_multiplicity
_atom_site_calc_flag
_atom_site_refinement_flags
_atom_site_disorder_assembly
_atom_site_disorder_group
N1 N -0.1909(4) 0.03875(8) 0.5716(2) 0.0520(6) Uani 1 1 d . . .
H1 H -0.3497 0.0422 0.5098 0.062 Uiso 1 1 calc R . .
O1 O -0.3007(3) -0.05099(7) 0.62073(17) 0.0600(5) Uani 1 1 d . . .
O2 O -0.0814(4) 0.28930(8) 0.9297(2) 0.0746(6) Uani 1 1 d . . .
H2O H -0.0253 0.3020 0.8787 0.112 Uiso 1 1 calc R . .
O3 O 0.1056(4) 0.15356(7) 1.27787(19) 0.0700(6) Uani 1 1 d . . .
H3O H 0.1922 0.1241 1.3122 0.105 Uiso 1 1 calc R . .
C1 C -0.1227(5) -0.01183(10) 0.6472(2) 0.0500(6) Uani 1 1 d . . .
C2 C 0.1368(5) -0.01497(11) 0.7469(3) 0.0587(7) Uani 1 1 d . . .
H2 H 0.1916 -0.0480 0.8020 0.070 Uiso 1 1 calc R . .
C3 C 0.3150(5) 0.02953(11) 0.7663(3) 0.0573(7) Uani 1 1 d . . .
C4 C 0.5814(6) 0.02698(14) 0.8658(3) 0.0733(9) Uani 1 1 d . . .
H4 H 0.6425 -0.0055 0.9221 0.088 Uiso 1 1 calc R . .
C5 C 0.7447(6) 0.07155(17) 0.8784(4) 0.0854(10) Uani 1 1 d . . .
H5 H 0.9186 0.0689 0.9432 0.103 Uiso 1 1 calc R . .
C6 C 0.6631(7) 0.12163(16) 0.7980(4) 0.0832(10) Uani 1 1 d . . .
H6 H 0.7810 0.1518 0.8101 0.100 Uiso 1 1 calc R . .
C7 C 0.4125(6) 0.12619(14) 0.7026(3) 0.0734(8) Uani 1 1 d . . .
H7 H 0.3582 0.1595 0.6485 0.088 Uiso 1 1 calc R . .
C8 C 0.2327(5) 0.08086(11) 0.6844(3) 0.0578(7) Uani 1 1 d . . .
C9 C -0.0249(5) 0.08296(11) 0.5885(3) 0.0604(7) Uani 1 1 d . . .
H9 H -0.0855 0.1160 0.5339 0.073 Uiso 1 1 calc R . .
C10 C 0.0688(5) 0.24238(10) 1.0008(2) 0.0520(6) Uani 1 1 d . . .
C11 C 0.2546(6) 0.21678(12) 0.9711(3) 0.0642(7) Uani 1 1 d . . .
H11 H 0.2872 0.2314 0.9020 0.077 Uiso 1 1 calc R . .
C12 C 0.3910(6) 0.16904(12) 1.0463(3) 0.0688(8) Uani 1 1 d . . .
H12 H 0.5162 0.1512 1.0269 0.083 Uiso 1 1 calc R . .
C13 C 0.3461(5) 0.14719(11) 1.1492(3) 0.0605(7) Uani 1 1 d . . .
H13 H 0.4406 0.1151 1.1993 0.073 Uiso 1 1 calc R . .
C14 C 0.1604(5) 0.17320(9) 1.1770(2) 0.0502(6) Uani 1 1 d . . .
C15 C 0.0196(5) 0.22105(10) 1.1022(3) 0.0516(6) Uani 1 1 d . . .
H15 H -0.1072 0.2385 1.1208 0.062 Uiso 1 1 calc R . .

loop_
_atom_site_aniso_label
_atom_site_aniso_U_11
_atom_site_aniso_U_22
_atom_site_aniso_U_33
_atom_site_aniso_U_23
_atom_site_aniso_U_13
_atom_site_aniso_U_12
N1 0.0455(13) 0.0531(11) 0.0462(12) 0.0073(9) 0.0108(11) 0.0031(9)
O1 0.0549(12) 0.0517(10) 0.0552(11) 0.0085(8) 0.0090(9) -0.0016(8)
O2 0.0933(16) 0.0636(12) 0.0729(14) 0.0208(9) 0.0429(13) 0.0197(10)
O3 0.1020(17) 0.0506(11) 0.0694(13) 0.0114(9) 0.0493(13) 0.0138(9)
C1 0.0495(16) 0.0476(13) 0.0455(14) 0.0008(11) 0.0150(13) 0.0027(11)
C2 0.0542(17) 0.0574(15) 0.0506(16) 0.0013(12) 0.0113(14) 0.0081(12)
C3 0.0481(16) 0.0637(16) 0.0515(16) -0.0126(12) 0.0149(14) 0.0036(12)
C4 0.0483(18) 0.083(2) 0.066(2) -0.0125(15) 0.0063(15) 0.0125(15)
C5 0.0493(19) 0.109(3) 0.079(2) -0.038(2) 0.0132(17) 0.0004(19)
C6 0.064(2) 0.088(2) 0.091(3) -0.0327(19) 0.030(2) -0.0183(17)
C7 0.065(2) 0.0715(18) 0.081(2) -0.0131(15) 0.0311(19) -0.0106(15)
C8 0.0463(16) 0.0627(16) 0.0574(17) -0.0038(12) 0.0174(14) 0.0002(12)
C9 0.0582(17) 0.0538(15) 0.0603(17) 0.0046(12) 0.0189(15) -0.0023(12)
C10 0.0573(16) 0.0451(13) 0.0485(15) -0.0015(11) 0.0193(13) -0.0027(11)
C11 0.0686(19) 0.0644(16) 0.0661(18) 0.0005(13) 0.0361(16) -0.0069(14)
C12 0.0647(18) 0.0692(18) 0.085(2) 0.0010(15) 0.0445(18) 0.0055(14)
C13 0.0545(17) 0.0539(14) 0.0669(18) -0.0003(12) 0.0220(15) 0.0056(12)
C14 0.0604(16) 0.0404(12) 0.0483(14) -0.0065(10) 0.0232(13) -0.0052(11)
C15 0.0557(16) 0.0456(13) 0.0564(16) -0.0012(11) 0.0279(14) 0.0019(11)

loop_
_atom_type_symbol
_atom_type_description
_atom_type_scat_dispersion_real
_atom_type_scat_dispersion_imag
_atom_type_scat_source
C C 0.0033 0.0016 'International Tables Vol C Tables 4.2.6.8 and 6.1.1.4'
O O 0.0106 0.0060 'International Tables Vol C Tables 4.2.6.8 and 6.1.1.4'
H H 0.0000 0.0000 'International Tables Vol C Tables 4.2.6.8 and 6.1.1.4'
N N 0.0061 0.0033 'International Tables Vol C Tables 4.2.6.8 and 6.1.1.4'

loop_
_geom_angle_atom_site_label_1
_geom_angle_atom_site_label_2
_geom_angle_atom_site_label_3
_geom_angle
_geom_angle_site_symmetry_1
_geom_angle_site_symmetry_3
_geom_angle_publ_flag
C9 N1 C1 123.9(2) . . ?
C9 N1 H1 118.1 . . ?
C1 N1 H1 118.1 . . ?
C10 O2 H2O 109.5 . . ?
C14 O3 H3O 109.5 . . ?
O1 C1 N1 117.8(2) . . ?
O1 C1 C2 126.5(2) . . ?
N1 C1 C2 115.7(2) . . ?
C3 C2 C1 122.1(2) . . ?
C3 C2 H2 119.0 . . ?
C1 C2 H2 119.0 . . ?
C2 C3 C4 123.1(3) . . ?
C2 C3 C8 119.6(3) . . ?
C4 C3 C8 117.3(3) . . ?
C5 C4 C3 120.1(3) . . ?
C5 C4 H4 120.0 . . ?
C3 C4 H4 120.0 . . ?
C4 C5 C6 122.4(3) . . ?
C4 C5 H5 118.8 . . ?
C6 C5 H5 118.8 . . ?
C7 C6 C5 119.8(3) . . ?
C7 C6 H6 120.1 . . ?
C5 C6 H6 120.1 . . ?
C6 C7 C8 120.4(3) . . ?
C6 C7 H7 119.8 . . ?
C8 C7 H7 119.8 . . ?
C9 C8 C7 123.0(3) . . ?
C9 C8 C3 116.9(2) . . ?
C7 C8 C3 120.1(3) . . ?
N1 C9 C8 121.8(2) . . ?
N1 C9 H9 119.1 . . ?
C8 C9 H9 119.1 . . ?
C15 C10 O2 116.1(2) . . ?
C15 C10 C11 121.1(2) . . ?
O2 C10 C11 122.8(2) . . ?
C10 C11 C12 118.5(3) . . ?
C10 C11 H11 120.8 . . ?
C12 C11 H11 120.8 . . ?
C13 C12 C11 121.4(3) . . ?
C13 C12 H12 119.3 . . ?
C11 C12 H12 119.3 . . ?
C14 C13 C12 119.2(2) . . ?
C14 C13 H13 120.4 . . ?
C12 C13 H13 120.4 . . ?
O3 C14 C13 122.2(2) . . ?
O3 C14 C15 117.4(2) . . ?
C13 C14 C15 120.3(2) . . ?
C10 C15 C14 119.5(2) . . ?
C10 C15 H15 120.3 . . ?
C14 C15 H15 120.3 . . ?

loop_
_geom_bond_atom_site_label_1
_geom_bond_atom_site_label_2
_geom_bond_distance
_geom_bond_site_symmetry_2
_geom_bond_publ_flag
N1 C9 1.339(3) . ?
N1 C1 1.375(3) . ?
N1 H1 0.8600 . ?
O1 C1 1.285(3) . ?
O2 C10 1.376(3) . ?
O2 H2O 0.8200 . ?
O3 C14 1.369(3) . ?
O3 H3O 0.8200 . ?
C1 C2 1.397(4) . ?
C2 C3 1.385(4) . ?
C2 H2 0.9300 . ?
C3 C4 1.424(4) . ?
C3 C8 1.425(4) . ?
C4 C5 1.344(4) . ?
C4 H4 0.9300 . ?
C5 C6 1.393(5) . ?
C5 H5 0.9300 . ?
C6 C7 1.348(4) . ?
C6 H6 0.9300 . ?
C7 C8 1.407(4) . ?
C7 H7 0.9300 . ?
C8 C9 1.376(4) . ?
C9 H9 0.9300 . ?
C10 C15 1.369(3) . ?
C10 C11 1.378(4) . ?
C11 C12 1.379(4) . ?
C11 H11 0.9300 . ?
C12 C13 1.374(4) . ?
C12 H12 0.9300 . ?
C13 C14 1.370(4) . ?
C13 H13 0.9300 . ?
C14 C15 1.387(3) . ?
C15 H15 0.9300 . ?

loop_
_cod_related_entry_id
_cod_related_entry_database
_cod_related_entry_code
1 ChemSpider 30653748
